data_4061220
loop_
_publ_author_name
'Jamal Moussa'
'Carine Guyard-Duhayon'
'Patrick Herson'
'Marie Noelle Rager'
'Hani Amouri'
'Anny Jutand'

_publ_section_title
;
eta5-Semiquinone Complexes and the Related p- eta4-Benzoquinone
of Pentamethylcyclopentadienyl-Rhodium and -Iridium:
Synthesis, Structures, Hydrogen Bonding and Electrochemical Behavior
;
_journal_name_full Organometallics
_journal_paper_doi 10.1021/om049292t
_journal_year 2004
_chemical_formula_moiety ' C16 H20 O2 Rh, C F3 O3 S'
_chemical_formula_sum 'C17 H20 F3 O5 Rh S'
_chemical_formula_weight 496.31
_space_group_IT_number 14
_symmetry_cell_setting monoclinic
_symmetry_space_group_name_Hall '-P 2yn'
_symmetry_space_group_name_H-M 'P 1 21/n 1'
_cell_angle_alpha 90
_cell_angle_beta 92.941(11)
_cell_angle_gamma 90
_cell_formula_units_Z 8
_cell_length_a 8.4919(11)
_cell_length_b 13.4629(18)
_cell_length_c 33.527(5)
_cell_measurement_temperature 295
_cell_volume 3827.9(9)
_diffrn_ambient_temperature 295
_exptl_crystal_density_diffrn 1.722
_cod_depositor_comments
;
The following automatic conversions were performed:
'_symmetry_cell_setting' value 'Monoclinic' changed to 'monoclinic'
according to '/home/saulius/struct/CIF-dictionaries/cif_core.dic'
dictionary named 'cif_core.dic' version 2.4.1 from 2010-06-29.

Automatic conversion script
Id: cif_fix_enum 1527 2010-12-29 10:47:43Z saulius 
;
_cod_original_sg_symbol_H-M 'P 21/n'
_cod_original_formula_sum ' C17 H20 F3 O5 Rh S '
_cod_database_code 4061220

loop_
_symmetry_equiv_pos_as_xyz
x,y,z
-x,-y,-z
-x+1/2,y+1/2,-z+1/2
x+1/2,-y+1/2,z+1/2

loop_
_atom_site_label
_atom_site_type_symbol
_atom_site_fract_x
_atom_site_fract_y
_atom_site_fract_z
_atom_site_U_iso_or_equiv
_atom_site_occupancy
_atom_site_adp_type
_atom_site_refinement_flags_posn
_atom_site_refinement_flags_adp
_atom_site_refinement_flags_occupancy
_atom_site_disorder_assembly
_atom_site_disorder_group
_atom_site_attached_hydrogens
Rh1 Rh 0.71084(5) 0.16663(4) 0.344583(12) 0.0263 1.0000 Uani . . . . . .
Rh2 Rh 0.39496(5) 0.66438(4) 0.404651(12) 0.0310 1.0000 Uani . . . . . .
C1 C 0.6418(9) 0.0318(5) 0.3846(2) 0.0443 1.0000 Uani . . . . . .
C2 C 0.7035(8) 0.1138(5) 0.40712(19) 0.0407 1.0000 Uani . . . . . .
C3 C 0.6360(8) 0.2089(5) 0.40470(18) 0.0373 1.0000 Uani . . . . . .
C4 C 0.5009(7) 0.2292(5) 0.37832(19) 0.0339 1.0000 Uani . . . . . .
C5 C 0.4544(6) 0.1508(5) 0.35123(18) 0.0346 1.0000 Uani . . . . . .
C6 C 0.5224(8) 0.0564(5) 0.35432(19) 0.0367 1.0000 Uani . . . . . .
C10 C 0.9345(7) 0.1335(5) 0.3187(2) 0.0414 1.0000 Uani . . . . . .
C11 C 0.9377(7) 0.2321(5) 0.33613(18) 0.0346 1.0000 Uani . . . . . .
C12 C 0.8201(7) 0.2902(5) 0.31586(19) 0.0359 1.0000 Uani . . . . . .
C13 C 0.7426(7) 0.2303(6) 0.28599(18) 0.0373 1.0000 Uani . . . . . .
C14 C 0.8124(8) 0.1328(6) 0.2877(2) 0.0449 1.0000 Uani . . . . . .
C15 C 1.0361(9) 0.0469(7) 0.3316(3) 0.0638 1.0000 Uani . . . . . .
C16 C 1.0500(9) 0.2678(7) 0.3687(2) 0.0561 1.0000 Uani . . . . . .
C17 C 0.7853(9) 0.3964(6) 0.3242(3) 0.0539 1.0000 Uani . . . . . .
C18 C 0.6170(9) 0.2619(8) 0.2563(2) 0.0642 1.0000 Uani . . . . . .
C19 C 0.7690(10) 0.0490(8) 0.2612(3) 0.0684 1.0000 Uani . . . . . .
C101 C 0.5709(8) 0.5302(5) 0.3989(2) 0.0394 1.0000 Uani . . . . . .
C102 C 0.4869(8) 0.5547(5) 0.3622(2) 0.0391 1.0000 Uani . . . . . .
C103 C 0.4936(8) 0.6486(5) 0.34502(18) 0.0399 1.0000 Uani . . . . . .
C104 C 0.5848(8) 0.7266(5) 0.3633(2) 0.0393 1.0000 Uani . . . . . .
C105 C 0.6482(8) 0.7088(5) 0.4029(2) 0.0401 1.0000 Uani . . . . . .
C106 C 0.6393(8) 0.6133(5) 0.41999(19) 0.0382 1.0000 Uani . . . . . .
C110 C 0.1627(8) 0.6167(6) 0.4201(2) 0.0466 1.0000 Uani . . . . . .
C111 C 0.1492(8) 0.7040(7) 0.3965(2) 0.0479 1.0000 Uani . . . . . .
C112 C 0.2300(9) 0.7818(5) 0.4172(2) 0.0444 1.0000 Uani . . . . . .
C113 C 0.2961(9) 0.7405(6) 0.4532(2) 0.0492 1.0000 Uani . . . . . .
C114 C 0.2507(9) 0.6395(6) 0.4555(2) 0.0473 1.0000 Uani . . . . . .
C115 C 0.0885(13) 0.5176(9) 0.4087(4) 0.0887 1.0000 Uani . . . . . .
C116 C 0.0561(10) 0.7130(9) 0.3576(3) 0.0763 1.0000 Uani . . . . . .
C117 C 0.2387(15) 0.8856(7) 0.4032(4) 0.0904 1.0000 Uani . . . . . .
C118 C 0.3857(14) 0.7991(9) 0.4857(3) 0.0864 1.0000 Uani . . . . . .
C119 C 0.2927(14) 0.5687(9) 0.4891(3) 0.0885 1.0000 Uani . . . . . .
O1 O 0.7024(8) -0.0547(4) 0.38911(18) 0.0655 1.0000 Uani . . . . . .
O2 O 0.4334(5) 0.3144(4) 0.37570(15) 0.0461 1.0000 Uani . . . . . .
O101 O 0.5733(6) 0.4444(4) 0.41479(16) 0.0501 1.0000 Uani . . . . . .
O102 O 0.5948(7) 0.8122(4) 0.34537(17) 0.0597 1.0000 Uani . . . . . .
C20 C 0.1735(10) 0.3663(8) 0.2509(2) 0.0626 1.0000 Uani . . . . . .
S1 S 0.2140(2) 0.49234(18) 0.26554(5) 0.0500 1.0000 Uani . . . . . .
O21 O 0.1341(8) 0.5020(6) 0.30170(19) 0.0823 1.0000 Uani . . . . . .
O22 O 0.1497(8) 0.5471(6) 0.2319(2) 0.0809 1.0000 Uani . . . . . .
O23 O 0.3820(6) 0.4940(6) 0.27092(19) 0.0754 1.0000 Uani . . . . . .
F1 F 0.0196(6) 0.3498(5) 0.24432(19) 0.0906 1.0000 Uani . . . . . .
F2 F 0.2247(9) 0.3014(5) 0.2790(2) 0.1081 1.0000 Uani . . . . . .
F3 F 0.2436(8) 0.3434(5) 0.21782(17) 0.0952 1.0000 Uani . . . . . .
C120 C 0.1722(19) 0.1308(11) 0.4741(5) 0.169(8) 1.0000 Uiso D . . . . .
S101 S 0.0985(3) 0.2556(2) 0.48936(9) 0.0774(7) 1.0000 Uiso D . . . . .
O121 O 0.0753(16) 0.2527(12) 0.5311(4) 0.186(6) 1.0000 Uiso . . . . . .
O122 O -0.0384(9) 0.2698(6) 0.4639(2) 0.089(2) 1.0000 Uiso . . . . . .
O123 O 0.2403(15) 0.3054(10) 0.4796(4) 0.157(4) 1.0000 Uiso . . . . . .
F121 F 0.2534(18) 0.1428(12) 0.4423(5) 0.237(7) 1.0000 Uiso D . . . . .
F122 F 0.0726(16) 0.0691(11) 0.4628(4) 0.206(5) 1.0000 Uiso D . . . . .
F123 F 0.2608(11) 0.0926(8) 0.5059(3) 0.147(3) 1.0000 Uiso D . . . . .
H2 H 0.4840 0.3554 0.3908 0.130(8) 1.0000 Uiso . . . . . .
H102 H 0.6275 0.8575 0.3610 0.130(8) 1.0000 Uiso . . . . . .
H21 H 0.7988 0.1032 0.4254 0.130(8) 1.0000 Uiso . . . . . .
H31 H 0.6827 0.2635 0.4217 0.130(8) 1.0000 Uiso . . . . . .
H51 H 0.3713 0.1639 0.3296 0.130(8) 1.0000 Uiso . . . . . .
H61 H 0.4866 0.0040 0.3347 0.130(8) 1.0000 Uiso . . . . . .
H1021 H 0.4209 0.5023 0.3484 0.130(8) 1.0000 Uiso . . . . . .
H1031 H 0.4328 0.6617 0.3192 0.130(8) 1.0000 Uiso . . . . . .
H1051 H 0.6992 0.7644 0.4187 0.130(8) 1.0000 Uiso . . . . . .
H1061 H 0.6827 0.6034 0.4480 0.130(8) 1.0000 Uiso . . . . . .
H1151 H 0.1152 0.4677 0.4302 0.130(8) 1.0000 Uiso . . . . . .
H1152 H -0.0285 0.5251 0.4055 0.130(8) 1.0000 Uiso . . . . . .
H1153 H 0.1304 0.4941 0.3830 0.130(8) 1.0000 Uiso . . . . . .
H1181 H 0.4203 0.7534 0.5079 0.130(8) 1.0000 Uiso . . . . . .
H1182 H 0.3156 0.8518 0.4960 0.130(8) 1.0000 Uiso . . . . . .
H1183 H 0.4803 0.8307 0.4744 0.130(8) 1.0000 Uiso . . . . . .
H1191 H 0.3559 0.6044 0.5106 0.130(8) 1.0000 Uiso . . . . . .
H1192 H 0.1941 0.5421 0.5001 0.130(8) 1.0000 Uiso . . . . . .
H1193 H 0.3562 0.5126 0.4788 0.130(8) 1.0000 Uiso . . . . . .
H1171 H 0.3027 0.9257 0.4232 0.130(8) 1.0000 Uiso . . . . . .
H1172 H 0.1299 0.9138 0.4000 0.130(8) 1.0000 Uiso . . . . . .
H1173 H 0.2894 0.8873 0.3769 0.130(8) 1.0000 Uiso . . . . . .
H1161 H 0.0659 0.7822 0.3471 0.130(8) 1.0000 Uiso . . . . . .
H1162 H -0.0573 0.6982 0.3617 0.130(8) 1.0000 Uiso . . . . . .
H1163 H 0.0975 0.6649 0.3380 0.130(8) 1.0000 Uiso . . . . . .
H151 H 1.1119 0.0681 0.3538 0.130(8) 1.0000 Uiso . . . . . .
H152 H 0.9682 -0.0080 0.3411 0.130(8) 1.0000 Uiso . . . . . .
H153 H 1.0961 0.0232 0.3085 0.130(8) 1.0000 Uiso . . . . . .
H161 H 1.0259 0.3387 0.3751 0.130(8) 1.0000 Uiso . . . . . .
H162 H 1.0388 0.2262 0.3931 0.130(8) 1.0000 Uiso . . . . . .
H163 H 1.1603 0.2627 0.3599 0.130(8) 1.0000 Uiso . . . . . .
H171 H 0.6968 0.4197 0.3057 0.130(8) 1.0000 Uiso . . . . . .
H172 H 0.7542 0.4035 0.3524 0.130(8) 1.0000 Uiso . . . . . .
H173 H 0.8812 0.4375 0.3201 0.130(8) 1.0000 Uiso . . . . . .
H181 H 0.5845 0.2041 0.2390 0.130(8) 1.0000 Uiso . . . . . .
H182 H 0.5241 0.2865 0.2706 0.130(8) 1.0000 Uiso . . . . . .
H183 H 0.6578 0.3163 0.2394 0.130(8) 1.0000 Uiso . . . . . .
H191 H 0.8354 -0.0100 0.2689 0.130(8) 1.0000 Uiso . . . . . .
H192 H 0.6553 0.0323 0.2638 0.130(8) 1.0000 Uiso . . . . . .
H193 H 0.7868 0.0679 0.2330 0.130(8) 1.0000 Uiso . . . . . .

loop_
_atom_site_aniso_label
_atom_site_aniso_U_11
_atom_site_aniso_U_22
_atom_site_aniso_U_33
_atom_site_aniso_U_23
_atom_site_aniso_U_13
_atom_site_aniso_U_12
Rh1 0.0240(2) 0.0268(2) 0.0282(2) -0.0010(2) 0.00228(15) -0.0020(2)
Rh2 0.0367(2) 0.0277(3) 0.0283(2) -0.0027(2) 0.00009(18) 0.0037(2)
C1 0.051(4) 0.038(4) 0.044(4) 0.002(3) 0.006(3) -0.006(3)
C2 0.050(4) 0.039(4) 0.033(3) 0.008(3) 0.002(3) -0.008(3)
C3 0.042(3) 0.040(4) 0.031(3) -0.001(3) 0.009(3) -0.007(3)
C4 0.030(3) 0.035(4) 0.038(3) 0.001(3) 0.016(2) -0.004(3)
C5 0.023(2) 0.042(4) 0.040(3) -0.001(3) 0.004(2) -0.006(3)
C6 0.039(3) 0.034(4) 0.037(3) -0.001(3) 0.002(3) -0.011(3)
C10 0.027(3) 0.047(4) 0.051(4) -0.006(3) 0.009(3) 0.003(3)
C11 0.026(3) 0.047(4) 0.032(3) -0.004(3) 0.005(2) -0.006(3)
C12 0.039(3) 0.034(3) 0.036(3) 0.006(3) 0.016(3) -0.005(3)
C13 0.025(3) 0.057(4) 0.031(3) 0.010(3) 0.005(2) 0.000(3)
C14 0.031(3) 0.063(5) 0.041(3) -0.017(3) 0.011(3) -0.004(3)
C15 0.044(4) 0.057(5) 0.090(6) 0.000(5) -0.002(4) 0.017(4)
C16 0.040(4) 0.082(6) 0.046(4) -0.010(4) -0.008(3) -0.020(4)
C17 0.050(4) 0.045(4) 0.068(5) 0.011(4) 0.014(4) -0.004(4)
C18 0.047(4) 0.099(7) 0.046(4) 0.012(4) -0.007(3) 0.000(4)
C19 0.051(4) 0.072(6) 0.083(6) -0.044(5) 0.012(4) -0.002(4)
C101 0.041(3) 0.038(4) 0.039(3) -0.003(3) 0.001(3) 0.008(3)
C102 0.046(4) 0.033(4) 0.038(3) -0.012(3) -0.002(3) 0.004(3)
C103 0.048(3) 0.043(4) 0.029(3) -0.003(3) 0.003(3) 0.006(3)
C104 0.044(3) 0.034(4) 0.040(3) 0.003(3) 0.002(3) 0.002(3)
C105 0.036(3) 0.040(4) 0.045(4) -0.002(3) 0.005(3) 0.002(3)
C106 0.038(3) 0.039(4) 0.038(3) -0.004(3) -0.001(3) 0.002(3)
C110 0.041(4) 0.049(4) 0.051(4) 0.000(3) 0.014(3) -0.003(3)
C111 0.032(3) 0.072(5) 0.040(3) 0.000(3) 0.006(3) 0.011(3)
C112 0.054(4) 0.032(4) 0.049(4) -0.004(3) 0.016(3) 0.009(3)
C113 0.052(4) 0.058(5) 0.039(4) -0.018(3) 0.012(3) 0.006(4)
C114 0.056(4) 0.050(5) 0.038(3) 0.007(3) 0.014(3) 0.012(3)
C115 0.085(7) 0.081(8) 0.104(8) -0.022(6) 0.034(6) -0.041(6)
C116 0.053(5) 0.116(9) 0.059(5) 0.010(5) -0.002(4) 0.024(5)
C117 0.125(9) 0.045(5) 0.106(8) 0.014(5) 0.050(7) 0.031(6)
C118 0.098(7) 0.099(8) 0.063(6) -0.042(6) 0.010(5) -0.020(6)
C119 0.112(8) 0.100(9) 0.056(5) 0.033(6) 0.033(6) 0.034(7)
O1 0.092(4) 0.031(3) 0.071(4) 0.015(3) -0.018(3) -0.002(3)
O2 0.037(2) 0.043(3) 0.058(3) -0.007(2) 0.006(2) 0.006(2)
O101 0.067(3) 0.026(3) 0.055(3) 0.002(2) -0.013(3) 0.007(2)
O102 0.080(4) 0.046(3) 0.053(3) 0.010(2) 0.003(3) -0.007(3)
C20 0.058(5) 0.084(7) 0.047(4) -0.008(4) 0.013(4) -0.003(5)
S1 0.0390(8) 0.0707(13) 0.0403(8) -0.0047(9) 0.0029(7) -0.0037(9)
O21 0.080(4) 0.107(6) 0.062(4) -0.028(4) 0.028(3) -0.006(4)
O22 0.076(4) 0.082(5) 0.083(5) 0.017(4) -0.010(4) 0.006(4)
O23 0.041(3) 0.113(6) 0.071(4) -0.010(4) -0.002(3) -0.014(3)
F1 0.063(3) 0.116(5) 0.094(4) -0.028(4) 0.015(3) -0.035(3)
F2 0.132(6) 0.083(5) 0.111(5) 0.032(4) 0.020(4) 0.018(4)
F3 0.099(4) 0.121(5) 0.068(3) -0.037(4) 0.037(3) -0.009(4)

loop_
_geom_bond_atom_site_label_1
_geom_bond_site_symmetry_1
_geom_bond_atom_site_label_2
_geom_bond_site_symmetry_2
_geom_bond_distance
_geom_bond_publ_flag
Rh1 . C14 . 2.180(6) yes
Rh1 . C13 . 2.173(6) yes
Rh1 . C12 . 2.156(6) yes
Rh1 . C11 . 2.150(6) yes
Rh1 . C10 . 2.175(6) yes
Rh1 . C6 . 2.219(6) yes
Rh1 . C5 . 2.211(5) yes
Rh1 . C4 . 2.318(6) yes
Rh1 . C3 . 2.219(6) yes
Rh1 . C2 . 2.218(6) yes
Rh1 . C1 . 2.349(7) yes
Rh2 . C114 . 2.177(7) yes
Rh2 . C113 . 2.132(6) yes
Rh2 . C112 . 2.167(7) yes
Rh2 . C111 . 2.158(6) yes
Rh2 . C110 . 2.162(7) yes
Rh2 . C106 . 2.221(6) yes
Rh2 . C105 . 2.236(7) yes
Rh2 . C104 . 2.335(7) yes
Rh2 . C103 . 2.217(6) yes
Rh2 . C102 . 2.220(6) yes
Rh2 . C101 . 2.358(7) yes
C1 . O1 . 1.279(9) yes
C1 . C6 . 1.436(10) yes
C1 . C2 . 1.422(10) yes
C2 . H21 . 1.000 no
C2 . C3 . 1.403(10) yes
C3 . H31 . 0.999 no
C3 . C4 . 1.438(9) yes
C4 . O2 . 1.283(8) yes
C4 . C5 . 1.435(9) yes
C5 . H51 . 1.000 no
C5 . C6 . 1.397(10) yes
C6 . H61 . 1.000 no
C10 . C15 . 1.501(11) yes
C10 . C14 . 1.428(10) yes
C10 . C11 . 1.450(10) yes
C11 . C16 . 1.493(9) yes
C11 . C12 . 1.415(9) yes
C12 . C17 . 1.490(11) yes
C12 . C13 . 1.421(9) yes
C13 . C18 . 1.483(9) yes
C13 . C14 . 1.441(11) yes
C14 . C19 . 1.471(11) yes
C15 . H153 . 1.000 no
C15 . H152 . 0.999 no
C15 . H151 . 1.001 no
C16 . H163 . 1.000 no
C16 . H162 . 1.000 no
C16 . H161 . 1.000 no
C17 . H173 . 1.000 no
C17 . H172 . 1.000 no
C17 . H171 . 1.000 no
C18 . H183 . 1.000 no
C18 . H182 . 1.000 no
C18 . H181 . 1.000 no
C19 . H193 . 1.000 no
C19 . H192 . 1.000 no
C19 . H191 . 1.000 no
C101 . O101 . 1.272(9) yes
C101 . C106 . 1.430(10) yes
C101 . C102 . 1.429(9) yes
C102 . H1021 . 1.000 no
C102 . C103 . 1.393(10) yes
C103 . H1031 . 1.000 no
C103 . C104 . 1.425(10) yes
C104 . O102 . 1.304(8) yes
C104 . C105 . 1.429(9) yes
C105 . H1051 . 1.001 no
C105 . C106 . 1.411(10) yes
C106 . H1061 . 1.000 no
C110 . C115 . 1.516(12) yes
C110 . C114 . 1.404(11) yes
C110 . C111 . 1.418(11) yes
C111 . C116 . 1.496(11) yes
C111 . C112 . 1.413(11) yes
C112 . C117 . 1.478(12) yes
C112 . C113 . 1.420(11) yes
C113 . C118 . 1.516(12) yes
C113 . C114 . 1.416(12) yes
C114 . C119 . 1.503(12) yes
C115 . H1153 . 1.000 no
C115 . H1152 . 0.999 no
C115 . H1151 . 1.002 no
C116 . H1163 . 0.999 no
C116 . H1162 . 1.000 no
C116 . H1161 . 1.001 no
C117 . H1173 . 1.000 no
C117 . H1172 . 1.000 no
C117 . H1171 . 1.000 no
C118 . H1183 . 1.000 no
C118 . H1182 . 1.000 no
C118 . H1181 . 1.000 no
C119 . H1193 . 1.000 no
C119 . H1192 . 1.000 no
C119 . H1191 . 1.000 no
O2 . H2 . 0.851 no
O102 . H102 . 0.842 no
C20 . F3 . 1.321(9) yes
C20 . F2 . 1.342(11) yes
C20 . F1 . 1.332(10) yes
C20 . S1 . 1.795(10) yes
S1 . O23 . 1.429(6) yes
S1 . O22 . 1.433(7) yes
S1 . O21 . 1.425(6) yes
C120 . F123 . 1.373(16) yes
C120 . F122 . 1.230(17) yes
C120 . F121 . 1.310(19) yes
C120 . S101 . 1.874(15) yes
S101 . O123 . 1.431(13) yes
S101 . O122 . 1.419(8) yes
S101 . O121 . 1.425(15) yes
